data_8100120
loop_
_publ_author_name
'Frey, Wolfgang'
'Lee, Ja Young'
'J\"ager, Volker'

_publ_section_title
;
Crystal structure of diethyl rel-(3aS,4aS,7aR,7bR)-4,4a,7a,7b-tetrahydro-
3aH-cyclopenta-[1,2-d:4,3-d']-diisoxazole-3,5-dicarboxylate, C~13~H~16~N~2~O~6~
;
_journal_issue 3
_journal_name_full 'Zeitschrift f\"ur Kristallographie - New Crystal Structures'
_journal_page_first 287
_journal_page_last 288
_journal_volume 219
_journal_year 2004
_chemical_formula_sum 'C13 H16 N2 O6'
_chemical_formula_weight 296.28
_chemical_temperature_decomposition 372.5(5)
_space_group_IT_number 2
_symmetry_cell_setting triclinic
_symmetry_space_group_name_Hall '-P 1'
_symmetry_space_group_name_H-M 'P -1'
_cell_angle_alpha 69.581(10)
_cell_angle_beta 79.794(11)
_cell_angle_gamma 65.485(10)
_cell_formula_units_Z 2
_cell_length_a 8.3495(11)
_cell_length_b 9.2578(12)
_cell_length_c 10.9325(15)
_cell_measurement_temperature 293(2)
_cell_volume 720.05(17)
_diffrn_ambient_temperature 293(2)
_exptl_crystal_density_diffrn 1.367
_cod_depositor_comments
;
The following automatic conversions were performed:

'_chemical_melting_point' tag was changed to
'_chemical_temperature_decomposition' since the value had been given
as '372-373 K (dec.)'. The value was changed to '372.5(5)' - the
average value was taken and precision was estimated.

Automatic conversion script
Id: cif_fix_values 1646 2011-03-28 12:23:43Z adriana 
;
_cod_database_code 8100120

loop_
_symmetry_equiv_pos_as_xyz
'x, y, z'
'-x, -y, -z'

loop_
_atom_site_label
_atom_site_type_symbol
_atom_site_fract_x
_atom_site_fract_y
_atom_site_fract_z
_atom_site_U_iso_or_equiv
_atom_site_adp_type
_atom_site_occupancy
_atom_site_symmetry_multiplicity
_atom_site_Wyckoff_symbol
_atom_site_calc_flag
_atom_site_refinement_flags
_atom_site_disorder_assembly
_atom_site_disorder_group
C1 C 0.2342(4) 0.7814(4) 0.4710(3) 0.0429(7) Uani 1 2 i d . . .
N1 N 0.3462(3) 0.6932(4) 0.5599(2) 0.0571(7) Uani 1 2 i d . . .
O1 O 0.4979(3) 0.7285(4) 0.5203(2) 0.0719(8) Uani 1 2 i d . . .
O2 O 0.7052(3) 0.8147(3) 0.2045(2) 0.0621(6) Uani 1 2 i d . . .
N2 N 0.6856(3) 0.8216(3) 0.0793(2) 0.0572(7) Uani 1 2 i d . . .
C2 C 0.2914(4) 0.8935(4) 0.3520(3) 0.0448(7) Uani 1 2 i d . . .
H2 H 0.2255 1.0113 0.3457 0.054 Uiso 1 2 i calc R . .
O3 O -0.0631(3) 0.8827(3) 0.4224(2) 0.0720(7) Uani 1 2 i d . . .
C3 C 0.4839(4) 0.8350(4) 0.3852(3) 0.0531(8) Uani 1 2 i d . . .
H3 H 0.5160 0.9296 0.3737 0.064 Uiso 1 2 i calc R . .
O4 O 0.0422(3) 0.6516(3) 0.5907(2) 0.0536(6) Uani 1 2 i d . . .
C4 C 0.5653(4) 0.7685(4) 0.0808(3) 0.0482(7) Uani 1 2 i d . . .
O5 O 0.5954(4) 0.8057(4) -0.1481(2) 0.0798(8) Uani 1 2 i d . . .
C5 C 0.4747(4) 0.7256(4) 0.2118(3) 0.0451(7) Uani 1 2 i d . . .
H5 H 0.4700 0.6149 0.2365 0.054 Uiso 1 2 i calc R . .
O6 O 0.3718(3) 0.7434(3) -0.0285(2) 0.0704(7) Uani 1 2 i d . . .
C6 C 0.5965(4) 0.7320(4) 0.2967(3) 0.0509(8) Uani 1 2 i d . . .
H6 H 0.6697 0.6193 0.3481 0.061 Uiso 1 2 i calc R . .
C7 C 0.2930(4) 0.8616(4) 0.2232(3) 0.0465(7) Uani 1 2 i d . . .
H7A H 0.2767 0.9625 0.1502 0.056 Uiso 1 2 i calc R . .
H7B H 0.2000 0.8239 0.2248 0.056 Uiso 1 2 i calc R . .
C8 C 0.0539(4) 0.7792(4) 0.4908(3) 0.0462(7) Uani 1 2 i d . . .
C9 C -0.1305(4) 0.6388(5) 0.6163(4) 0.0638(9) Uani 1 2 i d . . .
H9A H -0.1620 0.6217 0.5427 0.077 Uiso 1 2 i calc R . .
H9B H -0.2200 0.7405 0.6299 0.077 Uiso 1 2 i calc R . .
C10 C -0.1181(5) 0.4966(5) 0.7339(5) 0.0890(13) Uani 1 2 i d . . .
H10A H -0.2296 0.4848 0.7532 0.133 Uiso 1 2 i calc R . .
H10B H -0.0873 0.5151 0.8060 0.133 Uiso 1 2 i calc R . .
H10C H -0.0294 0.3968 0.7193 0.133 Uiso 1 2 i calc R . .
C11 C 0.5172(4) 0.7742(4) -0.0446(3) 0.0567(8) Uani 1 2 i d . . .
C12 C 0.2988(6) 0.7586(7) -0.1460(4) 0.0943(14) Uani 1 2 i d . . .
H12A H 0.2714 0.8708 -0.2059 0.113 Uiso 1 2 i calc R . .
H12B H 0.3848 0.6811 -0.1892 0.113 Uiso 1 2 i calc R . .
C13 C 0.1417(7) 0.7233(8) -0.1124(5) 0.120(2) Uani 1 2 i d . . .
H13A H 0.0941 0.7337 -0.1902 0.180 Uiso 1 2 i calc R . .
H13B H 0.0564 0.8008 -0.0705 0.180 Uiso 1 2 i calc R . .
H13C H 0.1695 0.6117 -0.0540 0.180 Uiso 1 2 i calc R . .

loop_
_atom_site_aniso_label
_atom_site_aniso_U_11
_atom_site_aniso_U_22
_atom_site_aniso_U_33
_atom_site_aniso_U_23
_atom_site_aniso_U_13
_atom_site_aniso_U_12
C1 0.0428(15) 0.0559(18) 0.0344(14) -0.0168(13) 0.0033(12) -0.0226(14)
N1 0.0512(15) 0.088(2) 0.0418(13) -0.0153(13) 0.0039(11) -0.0416(15)
O1 0.0582(14) 0.128(2) 0.0435(12) -0.0136(13) -0.0030(10) -0.0593(15)
O2 0.0464(12) 0.0892(17) 0.0563(13) -0.0190(11) 0.0091(10) -0.0385(12)
N2 0.0452(15) 0.0665(18) 0.0531(16) -0.0156(13) 0.0105(12) -0.0220(13)
C2 0.0486(16) 0.0519(17) 0.0376(14) -0.0153(12) 0.0062(12) -0.0247(14)
O3 0.0455(13) 0.0898(18) 0.0626(15) -0.0084(13) -0.0017(11) -0.0211(13)
C3 0.0563(18) 0.074(2) 0.0418(16) -0.0156(14) 0.0017(13) -0.0408(17)
O4 0.0386(11) 0.0675(14) 0.0577(12) -0.0147(11) 0.0051(9) -0.0296(10)
C4 0.0451(17) 0.0479(17) 0.0467(16) -0.0163(13) 0.0079(13) -0.0155(14)
O5 0.0909(19) 0.104(2) 0.0517(14) -0.0342(13) 0.0286(13) -0.0487(17)
C5 0.0503(16) 0.0484(16) 0.0402(15) -0.0123(12) 0.0040(12) -0.0256(14)
O6 0.0777(17) 0.103(2) 0.0466(13) -0.0328(12) 0.0114(11) -0.0478(15)
C6 0.0446(16) 0.0595(19) 0.0463(16) -0.0068(14) 0.0012(13) -0.0265(15)
C7 0.0411(16) 0.0590(18) 0.0392(15) -0.0124(13) 0.0049(12) -0.0238(14)
C8 0.0434(16) 0.0610(19) 0.0378(15) -0.0211(14) 0.0043(13) -0.0210(15)
C9 0.0378(16) 0.081(2) 0.087(2) -0.036(2) 0.0117(15) -0.0323(17)
C10 0.062(2) 0.077(3) 0.125(4) -0.017(2) 0.020(2) -0.044(2)
C11 0.0566(19) 0.059(2) 0.0497(19) -0.0228(15) 0.0123(15) -0.0190(16)
C12 0.111(4) 0.144(4) 0.059(2) -0.045(3) 0.007(2) -0.071(3)
C13 0.111(4) 0.196(6) 0.076(3) -0.043(3) -0.012(3) -0.075(4)

loop_
_geom_bond_atom_site_label_1
_geom_bond_atom_site_label_2
_geom_bond_distance
_geom_bond_site_symmetry_2
_geom_bond_publ_flag
C1 N1 1.273(4) . ?
C1 C8 1.490(4) . ?
C1 C2 1.499(4) . ?
N1 O1 1.396(3) . ?
O1 C3 1.455(4) . ?
O2 N2 1.383(3) . ?
O2 C6 1.462(3) . ?
N2 C4 1.284(4) . ?
C2 C7 1.533(4) . ?
C2 C3 1.535(4) . ?
C2 H2 0.9800 . ?
O3 C8 1.189(4) . ?
C3 C6 1.520(4) . ?
C3 H3 0.9800 . ?
O4 C8 1.325(4) . ?
O4 C9 1.465(3) . ?
C4 C11 1.474(4) . ?
C4 C5 1.499(4) . ?
O5 C11 1.207(4) . ?
C5 C6 1.524(4) . ?
C5 C7 1.536(4) . ?
C5 H5 0.9800 . ?
O6 C11 1.328(4) . ?
O6 C12 1.456(4) . ?
C6 H6 0.9800 . ?
C7 H7A 0.9700 . ?
C7 H7B 0.9700 . ?
C9 C10 1.466(5) . ?
C9 H9A 0.9700 . ?
C9 H9B 0.9700 . ?
C10 H10A 0.9600 . ?
C10 H10B 0.9600 . ?
C10 H10C 0.9600 . ?
C12 C13 1.437(6) . ?
C12 H12A 0.9700 . ?
C12 H12B 0.9700 . ?
C13 H13A 0.9600 . ?
C13 H13B 0.9600 . ?
C13 H13C 0.9600 . ?
